data_7057879
loop_
_publ_author_name
'Kwocz, Agnieszka'
'Jan Panek, Jaros\/law'
'Jezierska, Aneta'
'Hetma\'nczyk, \/Lukasz'
'Pawlukoj\'c, Andrzej'
'Kochel, Andrzej'
'Lipkowski, Pawe\/l'
'Filarowski, Aleksander'

_publ_section_title
;
 A molecular roundabout: triple cyclically arranged hydrogen bonds in
 light of experiment and theory
;
_journal_issue 24
_journal_name_full 'New Journal of Chemistry'
_journal_page_first 19467
_journal_paper_doi 10.1039/C8NJ04339F
_journal_volume 42
_journal_year 2018
_chemical_formula_moiety 'C13 H15 N O5 '
_chemical_formula_sum 'C13 H15 N O5'
_chemical_formula_weight 265.26
_chemical_name_systematic
; 
'(1E)-1-(3,5-diacetyl-2,4-dihydroxy-6-oxocyclohexa-2,4-dien-1-yl)
 -N-methylethaniminium (2)'
 
;
_space_group_IT_number 61
_space_group_name_Hall '-P 2ac 2ab'
_space_group_name_H-M_alt 'P b c a'
_symmetry_cell_setting orthorhombic
_symmetry_space_group_name_Hall '-P 2ac 2ab'
_symmetry_space_group_name_H-M 'P b c a'
_atom_sites_solution_hydrogens geom
_atom_sites_solution_primary direct
_atom_sites_solution_secondary difmap
_audit_creation_method SHELXL-97
_audit_update_record
;
2014-10-06 deposited with the CCDC.
2018-10-30 downloaded from the CCDC.
;
_cell_angle_alpha 90.00
_cell_angle_beta 90.00
_cell_angle_gamma 90.00
_cell_formula_units_Z 8
_cell_length_a 17.6428(7)
_cell_length_b 7.0164(3)
_cell_length_c 19.1027(9)
_cell_measurement_reflns_used 1511
_cell_measurement_temperature 100(2)
_cell_measurement_theta_max 28.67
_cell_measurement_theta_min 3.14
_cell_volume 2364.70(18)
_computing_structure_refinement 'SHELXL-97 (Sheldrick, 1997)'
_computing_structure_solution 'SHELXS-97 (Sheldrick, 1990)'
_diffrn_ambient_temperature 100(2)
_diffrn_measured_fraction_theta_full 0.996
_diffrn_measured_fraction_theta_max 0.942
_diffrn_measurement_device_type KM4-CCD
_diffrn_measurement_method /w
_diffrn_radiation_monochromator graphite
_diffrn_radiation_source 'fine-focus sealed tube'
_diffrn_radiation_type MoK\a
_diffrn_radiation_wavelength 0.71073
_diffrn_reflns_av_R_equivalents 0.0620
_diffrn_reflns_av_sigmaI/netI 0.0750
_diffrn_reflns_limit_h_max 19
_diffrn_reflns_limit_h_min -22
_diffrn_reflns_limit_k_max 9
_diffrn_reflns_limit_k_min -9
_diffrn_reflns_limit_l_max 25
_diffrn_reflns_limit_l_min -21
_diffrn_reflns_number 11591
_diffrn_reflns_theta_full 25.00
_diffrn_reflns_theta_max 28.67
_diffrn_reflns_theta_min 3.14
_exptl_absorpt_coefficient_mu 0.115
_exptl_absorpt_correction_T_max 0.678
_exptl_absorpt_correction_T_min 0.567
_exptl_absorpt_correction_type analytical
_exptl_absorpt_process_details 'CrysAis, oxford Diffraction'
_exptl_crystal_colour colorless
_exptl_crystal_density_diffrn 1.490
_exptl_crystal_density_method 'not measured'
_exptl_crystal_description nedlle
_exptl_crystal_F_000 1120
_exptl_crystal_size_max 0.25
_exptl_crystal_size_mid 0.10
_exptl_crystal_size_min 0.08
_refine_diff_density_max 0.320
_refine_diff_density_min -0.246
_refine_diff_density_rms 0.059
_refine_ls_extinction_method none
_refine_ls_goodness_of_fit_ref 0.900
_refine_ls_hydrogen_treatment constr
_refine_ls_matrix_type full
_refine_ls_number_parameters 176
_refine_ls_number_reflns 2870
_refine_ls_number_restraints 0
_refine_ls_restrained_S_all 0.900
_refine_ls_R_factor_all 0.1082
_refine_ls_R_factor_gt 0.0492
_refine_ls_shift/su_max 0.000
_refine_ls_shift/su_mean 0.000
_refine_ls_structure_factor_coef Fsqd
_refine_ls_weighting_details 'calc w=1/[\s^2^(Fo^2^)+(0.0488P)^2^+0.0000P] where P=(Fo^2^+2Fc^2^)/3'
_refine_ls_weighting_scheme calc
_refine_ls_wR_factor_gt 0.0983
_refine_ls_wR_factor_ref 0.1089
_reflns_number_gt 1511
_reflns_number_total 2870
_reflns_threshold_expression >2sigma(I)
_cod_data_source_file c8nj04339f2.cif
_cod_data_source_block ftg
_cod_depositor_comments
;
The following automatic conversions were performed:

'_symmetry_cell_setting' value 'Orthorhombic' changed to
'orthorhombic' according to
/home/data/users/saulius/crontab/automatic-downloads/rss-feeds/RSC/lib/dictionaries/cif_core.dic
dictionary named 'cif_core.dic' version 2.4.2 from 2011-04-26.

Automatic conversion script
Id: cif_fix_values 4973 2017-02-22 13:04:09Z antanas 

 Adding full bibliography for 7057879--7057880.cif.
;
_cod_original_sg_symbol_H-M Pbca
_cod_original_formula_sum 'C13 H15 N O5 '
_cod_database_code 7057879

loop_
_symmetry_equiv_pos_as_xyz
'x, y, z'
'-x+1/2, -y, z+1/2'
'x+1/2, -y+1/2, -z'
'-x, y+1/2, -z+1/2'
'-x, -y, -z'
'x-1/2, y, -z-1/2'
'-x-1/2, y-1/2, z'
'x, -y-1/2, z-1/2'

loop_
_atom_site_label
_atom_site_type_symbol
_atom_site_fract_x
_atom_site_fract_y
_atom_site_fract_z
_atom_site_U_iso_or_equiv
_atom_site_adp_type
_atom_site_occupancy
_atom_site_symmetry_multiplicity
_atom_site_calc_flag
_atom_site_refinement_flags
O1 O -0.36581(7) 0.09179(19) -0.25888(7) 0.0239(4) Uani 1 1 d .
O2 O -0.21386(7) 0.2348(2) -0.45630(7) 0.0244(4) Uani 1 1 d .
H2O H -0.1575 0.2427 -0.4642 0.037 Uiso 1 1 d R
O3 O -0.09950(7) 0.05192(19) -0.24320(7) 0.0264(4) Uani 1 1 d .
H3O H -0.1218 0.0043 -0.1950 0.040 Uiso 1 1 d R
O4 O -0.07661(8) 0.2467(2) -0.44482(8) 0.0289(4) Uani 1 1 d .
O5 O -0.17512(7) -0.04668(19) -0.14464(7) 0.0257(4) Uani 1 1 d .
N1 N -0.42780(9) 0.1851(2) -0.37131(9) 0.0213(4) Uani 1 1 d .
H1N H -0.4209 0.1560 -0.3224 0.026 Uiso 1 1 d R
C1 C -0.30159(10) 0.1037(3) -0.28816(11) 0.0185(5) Uani 1 1 d .
C2 C -0.23345(10) 0.0610(3) -0.24800(11) 0.0173(4) Uani 1 1 d .
C3 C -0.16127(11) 0.0898(3) -0.27950(11) 0.0195(5) Uani 1 1 d .
C4 C -0.15342(11) 0.1563(3) -0.34940(11) 0.0186(5) Uani 1 1 d .
C5 C -0.22094(10) 0.1820(3) -0.39012(11) 0.0182(5) Uani 1 1 d .
C6 C -0.29455(11) 0.1576(3) -0.36144(11) 0.0173(5) Uani 1 1 d .
C7 C -0.36214(11) 0.1895(3) -0.40315(11) 0.0197(5) Uani 1 1 d .
C8 C -0.36157(11) 0.2244(3) -0.48067(11) 0.0293(5) Uani 1 1 d .
H8A H -0.4136 0.2210 -0.4985 0.044 Uiso 1 1 calc R
H8B H -0.3314 0.1255 -0.5038 0.044 Uiso 1 1 calc R
H8C H -0.3393 0.3497 -0.4902 0.044 Uiso 1 1 calc R
C9 C -0.50204(11) 0.2106(3) -0.40428(12) 0.0337(6) Uani 1 1 d .
H9A H -0.5023 0.3296 -0.4311 0.051 Uiso 1 1 calc R
H9B H -0.5413 0.2161 -0.3680 0.051 Uiso 1 1 calc R
H9C H -0.5122 0.1032 -0.4357 0.051 Uiso 1 1 calc R
C10 C -0.23634(11) -0.0101(3) -0.17701(11) 0.0198(5) Uani 1 1 d .
C11 C -0.30785(11) -0.0419(3) -0.13704(11) 0.0232(5) Uani 1 1 d .
H11A H -0.3321 0.0809 -0.1275 0.035 Uiso 1 1 calc R
H11B H -0.2962 -0.1058 -0.0927 0.035 Uiso 1 1 calc R
H11C H -0.3422 -0.1219 -0.1646 0.035 Uiso 1 1 calc R
C12 C -0.08059(11) 0.2024(3) -0.38055(12) 0.0219(5) Uani 1 1 d .
C13 C -0.00803(11) 0.2084(3) -0.34008(12) 0.0289(5) Uani 1 1 d .
H13A H 0.0052 0.0794 -0.3246 0.043 Uiso 1 1 calc R
H13B H -0.0142 0.2911 -0.2992 0.043 Uiso 1 1 calc R
H13C H 0.0325 0.2585 -0.3700 0.043 Uiso 1 1 calc R

loop_
_atom_site_aniso_label
_atom_site_aniso_U_11
_atom_site_aniso_U_22
_atom_site_aniso_U_33
_atom_site_aniso_U_23
_atom_site_aniso_U_13
_atom_site_aniso_U_12
O1 0.0159(7) 0.0335(8) 0.0223(9) 0.0014(7) 0.0017(6) 0.0007(6)
O2 0.0202(7) 0.0341(9) 0.0190(9) 0.0031(7) 0.0013(6) -0.0040(6)
O3 0.0172(7) 0.0340(8) 0.0279(9) 0.0071(7) -0.0011(6) 0.0017(6)
O4 0.0225(8) 0.0381(9) 0.0261(10) 0.0028(8) 0.0032(7) -0.0045(7)
O5 0.0224(8) 0.0314(8) 0.0233(9) 0.0058(7) -0.0029(6) 0.0011(6)
N1 0.0162(8) 0.0284(10) 0.0191(10) 0.0016(8) -0.0060(8) 0.0004(7)
C1 0.0169(10) 0.0167(10) 0.0220(13) -0.0022(9) 0.0001(9) -0.0005(8)
C2 0.0181(10) 0.0163(9) 0.0176(11) -0.0011(9) -0.0006(8) 0.0005(8)
C3 0.0178(11) 0.0171(10) 0.0237(13) -0.0025(9) -0.0014(9) 0.0009(8)
C4 0.0159(10) 0.0188(10) 0.0211(12) -0.0016(9) 0.0013(9) -0.0008(8)
C5 0.0206(11) 0.0171(10) 0.0169(12) -0.0024(9) 0.0010(9) -0.0002(8)
C6 0.0178(10) 0.0161(10) 0.0178(12) -0.0029(8) -0.0012(9) 0.0005(8)
C7 0.0211(11) 0.0164(10) 0.0214(13) -0.0034(9) 0.0004(9) -0.0019(8)
C8 0.0235(11) 0.0402(14) 0.0242(14) 0.0042(10) -0.0045(10) -0.0022(10)
C9 0.0223(12) 0.0452(15) 0.0336(15) 0.0009(12) -0.0042(10) -0.0005(10)
C10 0.0229(11) 0.0147(9) 0.0219(12) -0.0029(8) 0.0003(9) 0.0009(8)
C11 0.0241(11) 0.0263(11) 0.0193(13) 0.0021(9) 0.0015(9) 0.0023(9)
C12 0.0200(11) 0.0203(11) 0.0253(13) -0.0021(9) 0.0013(10) 0.0003(9)
C13 0.0181(11) 0.0379(13) 0.0308(14) 0.0033(11) 0.0026(10) -0.0042(9)

loop_
_atom_type_symbol
_atom_type_description
_atom_type_scat_dispersion_real
_atom_type_scat_dispersion_imag
_atom_type_scat_source
C C 0.0033 0.0016 'International Tables Vol C Tables 4.2.6.8 and 6.1.1.4'
H H 0.0000 0.0000 'International Tables Vol C Tables 4.2.6.8 and 6.1.1.4'
N N 0.0061 0.0033 'International Tables Vol C Tables 4.2.6.8 and 6.1.1.4'
O O 0.0106 0.0060 'International Tables Vol C Tables 4.2.6.8 and 6.1.1.4'

loop_
_geom_angle_atom_site_label_1
_geom_angle_atom_site_label_2
_geom_angle_atom_site_label_3
_geom_angle
C5 O2 H2O 104.6
C3 O3 H3O 102.4
C12 O4 H2O 100.7
C10 O5 H3O 100.7
C7 N1 C9 126.09(18)
C7 N1 H1N 110.1
C9 N1 H1N 123.8
O1 C1 C6 121.22(17)
O1 C1 C2 119.47(18)
C6 C1 C2 119.30(17)
C3 C2 C10 118.51(17)
C3 C2 C1 119.11(18)
C10 C2 C1 122.39(17)
O3 C3 C4 118.67(17)
O3 C3 C2 119.25(18)
C4 C3 C2 122.08(18)
C3 C4 C5 118.03(17)
C3 C4 C12 122.97(18)
C5 C4 C12 118.99(18)
O2 C5 C6 119.27(17)
O2 C5 C4 118.36(17)
C6 C5 C4 122.36(19)
C5 C6 C7 121.39(18)
C5 C6 C1 118.73(17)
C7 C6 C1 119.86(17)
N1 C7 C6 117.93(18)
N1 C7 C8 117.93(17)
C6 C7 C8 124.13(17)
C7 C8 H8A 109.5
C7 C8 H8B 109.5
H8A C8 H8B 109.5
C7 C8 H8C 109.5
H8A C8 H8C 109.5
H8B C8 H8C 109.5
N1 C9 H9A 109.5
N1 C9 H9B 109.5
H9A C9 H9B 109.5
N1 C9 H9C 109.5
H9A C9 H9C 109.5
H9B C9 H9C 109.5
O5 C10 C2 119.74(17)
O5 C10 C11 116.07(18)
C2 C10 C11 124.18(18)
C10 C11 H11A 109.5
C10 C11 H11B 109.5
H11A C11 H11B 109.5
C10 C11 H11C 109.5
H11A C11 H11C 109.5
H11B C11 H11C 109.5
O4 C12 C4 120.00(19)
O4 C12 C13 116.48(18)
C4 C12 C13 123.48(19)
C12 C13 H13A 109.5
C12 C13 H13B 109.5
H13A C13 H13B 109.5
C12 C13 H13C 109.5
H13A C13 H13C 109.5
H13B C13 H13C 109.5

loop_
_geom_bond_atom_site_label_1
_geom_bond_atom_site_label_2
_geom_bond_distance
O1 C1 1.266(2)
O2 C5 1.323(2)
O2 H2O 1.0080
O3 C3 1.319(2)
O3 H3O 1.0553
O4 C12 1.268(2)
O4 H2O 1.4741
O5 C10 1.271(2)
O5 H3O 1.3924
N1 C7 1.309(2)
N1 C9 1.464(2)
N1 H1N 0.9636
C1 C6 1.455(3)
C1 C2 1.457(3)
C2 C3 1.423(3)
C2 C10 1.446(3)
C3 C4 1.421(3)
C4 C5 1.434(3)
C4 C12 1.453(3)
C5 C6 1.420(3)
C6 C7 1.452(3)
C7 C8 1.501(3)
C8 H8A 0.9800
C8 H8B 0.9800
C8 H8C 0.9800
C9 H9A 0.9800
C9 H9B 0.9800
C9 H9C 0.9800
C10 C11 1.491(3)
C11 H11A 0.9800
C11 H11B 0.9800
C11 H11C 0.9800
C12 C13 1.496(3)
C13 H13A 0.9800
C13 H13B 0.9800
C13 H13C 0.9800

loop_
_geom_torsion_atom_site_label_1
_geom_torsion_atom_site_label_2
_geom_torsion_atom_site_label_3
_geom_torsion_atom_site_label_4
_geom_torsion
O1 C1 C2 C3 -174.86(18)
C6 C1 C2 C3 5.7(3)
O1 C1 C2 C10 5.2(3)
C6 C1 C2 C10 -174.26(17)
C10 C2 C3 O3 -0.3(3)
C1 C2 C3 O3 179.74(17)
C10 C2 C3 C4 178.99(18)
C1 C2 C3 C4 -1.0(3)
O3 C3 C4 C5 175.00(17)
C2 C3 C4 C5 -4.3(3)
O3 C3 C4 C12 -6.2(3)
C2 C3 C4 C12 174.49(18)
C3 C4 C5 O2 -176.68(17)
C12 C4 C5 O2 4.5(3)
C3 C4 C5 C6 4.9(3)
C12 C4 C5 C6 -173.88(17)
O2 C5 C6 C7 -0.1(3)
C4 C5 C6 C7 178.28(18)
O2 C5 C6 C1 -178.64(17)
C4 C5 C6 C1 -0.3(3)
O1 C1 C6 C5 175.50(18)
C2 C1 C6 C5 -5.1(3)
O1 C1 C6 C7 -3.1(3)
C2 C1 C6 C7 176.34(17)
C9 N1 C7 C6 -178.92(18)
C9 N1 C7 C8 0.2(3)
C5 C6 C7 N1 -172.50(17)
C1 C6 C7 N1 6.0(3)
C5 C6 C7 C8 8.4(3)
C1 C6 C7 C8 -173.06(18)
C3 C2 C10 O5 -0.6(3)
C1 C2 C10 O5 179.34(18)
C3 C2 C10 C11 178.32(18)
C1 C2 C10 C11 -1.7(3)
C3 C4 C12 O4 174.42(19)
C5 C4 C12 O4 -6.8(3)
C3 C4 C12 C13 -8.0(3)
C5 C4 C12 C13 170.79(19)
